data_7059977
loop_
_publ_author_name
'Li, Jiaxin'
'Ma, Yanping'
'Hu, Xinquan'
'Flisak, Zygmunt'
'Tongling, Liang'
'Sun, Wen-Hua'

_publ_section_title
;
 2-(N,N-Diethylaminomethyl)-6,7-trihydroquinolinyl-8-ylideneamine-Ni(ii)
 chlorides: application in ethylene dimerization and trimerization
;
_journal_issue 39
_journal_name_full 'New Journal of Chemistry'
_journal_page_first 17047
_journal_page_last 17052
_journal_paper_doi 10.1039/D0NJ04003G
_journal_volume 44
_journal_year 2020
_chemical_formula_moiety 'C22 H29 Cl2 N3 Ni'
_chemical_formula_sum 'C22 H29 Cl2 N3 Ni'
_chemical_formula_weight 465.09
_space_group_crystal_system monoclinic
_space_group_IT_number 14
_space_group_name_Hall '-P 2ybc'
_space_group_name_H-M_alt 'P 1 21/c 1'
_atom_sites_solution_hydrogens geom
_atom_sites_solution_primary dual
_audit_creation_date 2019-06-28
_audit_creation_method
;
Olex2 1.2
(compiled 2017.08.10 svn.r3458 for OlexSys, GUI svn.r5381)
;
_audit_update_record
;
2020-05-27 deposited with the CCDC.	2020-09-11 downloaded from the CCDC.
;
_cell_angle_alpha 90
_cell_angle_beta 107.7540(10)
_cell_angle_gamma 90
_cell_formula_units_Z 4
_cell_length_a 17.0468(2)
_cell_length_b 8.48720(10)
_cell_length_c 15.8299(2)
_cell_measurement_reflns_used 13020
_cell_measurement_temperature 169.99(11)
_cell_measurement_theta_max 75.0810
_cell_measurement_theta_min 2.7100
_cell_volume 2181.19(5)
_computing_cell_refinement 'CrysAlisPro 1.171.40.14e (Rigaku OD, 2018)'
_computing_data_collection 'CrysAlisPro 1.171.40.14e (Rigaku OD, 2018)'
_computing_data_reduction 'CrysAlisPro 1.171.40.14e (Rigaku OD, 2018)'
_computing_molecular_graphics 'Olex2 (Dolomanov et al., 2009)'
_computing_publication_material 'Olex2 (Dolomanov et al., 2009)'
_computing_structure_refinement 'ShelXL (Sheldrick, 2015)'
_computing_structure_solution 'ShelXT (Sheldrick, 2015)'
_diffrn_ambient_environment N~2~
_diffrn_ambient_temperature 169.99(11)
_diffrn_detector 'CCD plate'
_diffrn_detector_type HyPix
_diffrn_measured_fraction_theta_full 0.999
_diffrn_measured_fraction_theta_max 0.968
_diffrn_measurement_details
;
List of Runs (angles in degrees, time in seconds):

  # Type    Start    End  Width  t~exp~   \w     \q     \k     \f   Frames
#--------------------------------------------------------------------------
  1  \w    -80.00 -55.00   0.50    0.05    --  -47.20 131.00-158.00   50
  2  \w   -115.00 -90.00   0.50    0.05    --  -47.20-138.00 -44.00   50
  3  \w   -118.00 -86.00   0.50    0.05    --  -47.20-131.00 130.00   64
  4  \w     54.00  86.00   0.50    0.05    --   47.20-138.00 -44.00   64
  5  \w     73.00  98.00   0.50    0.05    --   47.20 131.00-158.00   50
  6  \w     70.00  95.00   0.50    0.05    --   47.20 138.00  16.00   50
  7  \w     27.00  98.00   0.50    0.05    --   47.20-131.00 130.00  142
  8  \w   -100.00 -75.00   0.50    0.05    --  -99.00 138.00  16.00   50
  9  \w     31.00 121.00   0.50    0.05    --  103.25-138.00 -44.00  180
 10  \w     77.00 104.00   0.50    0.05    --  103.25 131.00-158.00   54
 11  \w     76.00 101.00   0.50    0.05    --  103.25-131.00 130.00   50
 12  \w     95.00 120.00   0.50    0.05    --  103.25 138.00  16.00   50
 13  \w   -120.00 -72.00   0.50    0.05    --  -47.20-125.00-180.00   96
 14  \w   -119.00 -25.00   0.50    0.05    --  -47.20 -77.00 120.00  188
 15  \w     36.00  89.00   0.50    0.05    --   47.20  38.00 -60.00  106
 16  \w     94.00 120.00   0.50    0.05    --   47.20  38.00 -60.00   52
 17  \w    -56.00 -27.00   0.50    0.05    --  -99.00 125.00  30.00   58
 18  \w   -117.00 -64.00   0.50    0.05    --  -99.00 125.00  30.00  106
 19  \w     39.00 100.00   0.50    0.05    --  103.25 -94.00 -30.00  122
 20  \w     62.00 116.00   0.50    0.05    --  103.25 -45.00  90.00  108
 21  \w     81.00 160.00   0.50    0.05    --  103.25  77.00 -90.00  158
 22  \w    100.00 148.00   0.50    0.05    --  103.25  45.00 150.00   96
 23  \w     31.00 108.00   0.50    0.05    --  103.25 -94.00 120.00  154
 24  \w     33.00  58.00   0.50    0.05    --  103.25 -45.00  90.00   50
 25  \w     90.00 167.00   0.50    0.05    --  103.25  61.00 -60.00  154
;
_diffrn_measurement_device 'four-circle diffractometer'
_diffrn_measurement_device_type 'XtaLAB Synergy R, HyPix'
_diffrn_measurement_method '\w scans'
_diffrn_orient_matrix_type 'CrysAlisPro convention (1999,Acta A55,543-557)'
_diffrn_orient_matrix_UB_11 0.0236113000
_diffrn_orient_matrix_UB_12 -0.1758752000
_diffrn_orient_matrix_UB_13 0.0072718000
_diffrn_orient_matrix_UB_21 0.0915780000
_diffrn_orient_matrix_UB_22 0.0448099000
_diffrn_orient_matrix_UB_23 0.0386571000
_diffrn_orient_matrix_UB_31 -0.0080488000
_diffrn_orient_matrix_UB_32 -0.0048920000
_diffrn_orient_matrix_UB_33 0.0942484000
_diffrn_radiation_monochromator mirror
_diffrn_radiation_probe x-ray
_diffrn_radiation_type CuK\a
_diffrn_radiation_wavelength 1.54184
_diffrn_reflns_av_R_equivalents 0.0300
_diffrn_reflns_av_unetI/netI 0.0239
_diffrn_reflns_Laue_measured_fraction_full 0.999
_diffrn_reflns_Laue_measured_fraction_max 0.968
_diffrn_reflns_limit_h_max 21
_diffrn_reflns_limit_h_min -21
_diffrn_reflns_limit_k_max 10
_diffrn_reflns_limit_k_min -10
_diffrn_reflns_limit_l_max 19
_diffrn_reflns_limit_l_min -14
_diffrn_reflns_number 17597
_diffrn_reflns_point_group_measured_fraction_full 0.999
_diffrn_reflns_point_group_measured_fraction_max 0.968
_diffrn_reflns_theta_full 67.684
_diffrn_reflns_theta_max 75.407
_diffrn_reflns_theta_min 2.722
_diffrn_source 'Rotating-anode X-ray tube'
_diffrn_source_type 'PhotonJet R (Cu) X-ray Source'
_exptl_absorpt_coefficient_mu 3.623
_exptl_absorpt_correction_T_max 1.00000
_exptl_absorpt_correction_T_min 0.37975
_exptl_absorpt_correction_type multi-scan
_exptl_absorpt_process_details
;
CrysAlisPro 1.171.40.14e (Rigaku Oxford Diffraction, 2018)
Empirical absorption correction using spherical harmonics,
 implemented in SCALE3 ABSPACK scaling algorithm.
;
_exptl_crystal_colour orange
_exptl_crystal_colour_primary orange
_exptl_crystal_density_diffrn 1.416
_exptl_crystal_description needle
_exptl_crystal_F_000 976
_exptl_crystal_size_max 0.500
_exptl_crystal_size_mid 0.200
_exptl_crystal_size_min 0.150
_refine_diff_density_max 0.311
_refine_diff_density_min -0.513
_refine_diff_density_rms 0.079
_refine_ls_extinction_method none
_refine_ls_goodness_of_fit_ref 1.145
_refine_ls_hydrogen_treatment constr
_refine_ls_matrix_type full
_refine_ls_number_parameters 257
_refine_ls_number_reflns 4381
_refine_ls_number_restraints 0
_refine_ls_restrained_S_all 1.145
_refine_ls_R_factor_all 0.0391
_refine_ls_R_factor_gt 0.0328
_refine_ls_shift/su_max 0.001
_refine_ls_shift/su_mean 0.000
_refine_ls_structure_factor_coef Fsqd
_refine_ls_weighting_details 'w=1/[\s^2^(Fo^2^)+(0.0570P)^2^+1.5830P] where P=(Fo^2^+2Fc^2^)/3'
_refine_ls_weighting_scheme calc
_refine_ls_wR_factor_gt 0.0880
_refine_ls_wR_factor_ref 0.1124
_reflns_Friedel_coverage 0.000
_reflns_number_gt 3969
_reflns_number_total 4381
_reflns_threshold_expression 'I > 2\s(I)'
_cod_data_source_file d0nj04003g2.cif
_cod_data_source_block Ni1
_cod_depositor_comments 'Adding full bibliography for 7059977--7059978.cif.'
_cod_database_code 7059977
_shelx_shelxl_version_number 2018/3
_chemical_oxdiff_usercomment 'C H N Ni Cl'
_shelx_space_group_comment
;
The symmetry employed for this shelxl refinement is uniquely defined
by the following loop, which should always be used as a source of
symmetry information in preference to the above space-group names.
They are only intended as comments.
;
_reflns_odcompleteness_completeness 99.95
_reflns_odcompleteness_iscentric 1
_reflns_odcompleteness_theta 68.13
_olex2_refinement_description
;
1. Fixed Uiso
 At 1.2 times of:
  All C(H) groups, All C(H,H) groups
 At 1.5 times of:
  All C(H,H,H) groups
2.a Secondary CH2 refined with riding coordinates:
 C1(H1A,H1B), C6(H6A,H6B), C7(H7A,H7B), C8(H8A,H8B), C19(H19A,H19B), C21(H21A,
 H21B)
2.b Aromatic/amide H refined with riding coordinates:
 C3(H3), C4(H4), C13(H13), C14(H14), C15(H15)
2.c Idealised Me refined as rotating group:
 C18(H18A,H18B,H18C), C20(H20A,H20B,H20C), C17(H17A,H17B,H17C), C22(H22A,H22B,
 H22C)
;
_olex2_submission_special_instructions 'No special instructions were received'
_oxdiff_exptl_absorpt_empirical_details
;
Empirical correction (ABSPACK) includes:
- Absorption correction using spherical harmonics
- Frame scaling
;
_oxdiff_exptl_absorpt_empirical_full_max 1.994
_oxdiff_exptl_absorpt_empirical_full_min 0.564

loop_
_space_group_symop_operation_xyz
'x, y, z'
'-x, y+1/2, -z+1/2'
'-x, -y, -z'
'x, -y-1/2, z-1/2'

loop_
_atom_site_label
_atom_site_type_symbol
_atom_site_fract_x
_atom_site_fract_y
_atom_site_fract_z
_atom_site_U_iso_or_equiv
_atom_site_adp_type
_atom_site_occupancy
_atom_site_site_symmetry_order
_atom_site_calc_flag
_atom_site_refinement_flags_posn
_atom_site_refinement_flags_adp
_atom_site_refinement_flags_occupancy
_atom_site_disorder_assembly
_atom_site_disorder_group
Ni1 Ni 0.78667(2) 0.68145(4) 0.40734(2) 0.02133(12) Uani 1 1 d . . . . .
Cl1 Cl 0.69797(3) 0.89546(6) 0.38828(3) 0.02880(14) Uani 1 1 d . . . . .
Cl2 Cl 0.87404(3) 0.68919(7) 0.54584(3) 0.03228(15) Uani 1 1 d . . . . .
N2 N 0.73354(10) 0.5989(2) 0.28674(11) 0.0226(4) Uani 1 1 d . . . . .
N3 N 0.70352(10) 0.5013(2) 0.42869(11) 0.0233(4) Uani 1 1 d . . . . .
N1 N 0.87297(10) 0.7637(2) 0.34103(11) 0.0239(4) Uani 1 1 d . . . . .
C10 C 0.66761(12) 0.5045(2) 0.27396(14) 0.0229(4) Uani 1 1 d . . . . .
C11 C 0.70168(12) 0.4505(2) 0.51468(14) 0.0239(4) Uani 1 1 d . . . . .
C2 C 0.75769(13) 0.6502(3) 0.21987(13) 0.0239(4) Uani 1 1 d . . . . .
C5 C 0.61867(13) 0.4622(3) 0.18950(14) 0.0271(4) Uani 1 1 d . . . . .
C12 C 0.64701(13) 0.5241(3) 0.55256(14) 0.0264(4) Uani 1 1 d . . . . .
C1 C 0.82994(13) 0.7614(3) 0.24401(14) 0.0266(4) Uani 1 1 d . . . . .
H1A H 0.868557 0.730074 0.213062 0.032 Uiso 1 1 calc R . . . .
H1B H 0.810827 0.866907 0.224561 0.032 Uiso 1 1 calc R . . . .
C9 C 0.65464(12) 0.4451(2) 0.35656(14) 0.0243(4) Uani 1 1 d . . . . .
C3 C 0.71433(14) 0.6059(3) 0.13275(14) 0.0289(5) Uani 1 1 d . . . . .
H3 H 0.732107 0.637924 0.085444 0.035 Uiso 1 1 calc R . . . .
C18 C 0.58266(14) 0.6368(3) 0.49955(16) 0.0311(5) Uani 1 1 d . . . . .
H18A H 0.608199 0.714579 0.472527 0.047 Uiso 1 1 calc GR . . . .
H18B H 0.556559 0.687840 0.538014 0.047 Uiso 1 1 calc GR . . . .
H18C H 0.542148 0.579992 0.454253 0.047 Uiso 1 1 calc GR . . . .
C4 C 0.64482(15) 0.5139(3) 0.11865(14) 0.0320(5) Uani 1 1 d . . . . .
H4 H 0.614850 0.485887 0.061051 0.038 Uiso 1 1 calc R . . . .
C16 C 0.76001(14) 0.3399(3) 0.56055(16) 0.0310(5) Uani 1 1 d . . . . .
C6 C 0.54260(14) 0.3626(3) 0.17879(17) 0.0350(5) Uani 1 1 d . . . . .
H6A H 0.553476 0.255727 0.163722 0.042 Uiso 1 1 calc R . . . .
H6B H 0.497745 0.403950 0.130195 0.042 Uiso 1 1 calc R . . . .
C7 C 0.51654(14) 0.3598(3) 0.26265(17) 0.0355(5) Uani 1 1 d . . . . .
H7A H 0.474056 0.280709 0.256391 0.043 Uiso 1 1 calc R . . . .
H7B H 0.493313 0.461295 0.270008 0.043 Uiso 1 1 calc R . . . .
C13 C 0.65524(15) 0.4905(3) 0.64112(16) 0.0338(5) Uani 1 1 d . . . . .
H13 H 0.620786 0.540212 0.668453 0.041 Uiso 1 1 calc R . . . .
C8 C 0.58939(14) 0.3230(3) 0.34594(16) 0.0309(5) Uani 1 1 d . . . . .
H8A H 0.570567 0.322068 0.397909 0.037 Uiso 1 1 calc R . . . .
H8B H 0.611659 0.219803 0.340153 0.037 Uiso 1 1 calc R . . . .
C19 C 0.94465(13) 0.6541(3) 0.36363(15) 0.0299(5) Uani 1 1 d . . . . .
H19A H 0.974278 0.664557 0.426277 0.036 Uiso 1 1 calc R . . . .
H19B H 0.981691 0.685198 0.330704 0.036 Uiso 1 1 calc R . . . .
C14 C 0.71362(16) 0.3850(3) 0.68894(16) 0.0383(6) Uani 1 1 d . . . . .
H14 H 0.718709 0.364876 0.748133 0.046 Uiso 1 1 calc R . . . .
C15 C 0.76429(16) 0.3095(3) 0.64868(17) 0.0368(6) Uani 1 1 d . . . . .
H15 H 0.802347 0.236369 0.680958 0.044 Uiso 1 1 calc R . . . .
C21 C 0.90070(15) 0.9270(3) 0.37105(16) 0.0331(5) Uani 1 1 d . . . . .
H21A H 0.927710 0.924534 0.434558 0.040 Uiso 1 1 calc R . . . .
H21B H 0.852343 0.993307 0.360594 0.040 Uiso 1 1 calc R . . . .
C20 C 0.92164(15) 0.4835(3) 0.34392(19) 0.0400(6) Uani 1 1 d . . . . .
H20A H 0.895669 0.470471 0.281361 0.060 Uiso 1 1 calc GR . . . .
H20B H 0.884238 0.451858 0.375436 0.060 Uiso 1 1 calc GR . . . .
H20C H 0.970361 0.419578 0.362410 0.060 Uiso 1 1 calc GR . . . .
C17 C 0.81609(16) 0.2594(3) 0.51738(19) 0.0414(6) Uani 1 1 d . . . . .
H17A H 0.783785 0.207175 0.464386 0.062 Uiso 1 1 calc GR . . . .
H17B H 0.849240 0.183284 0.557552 0.062 Uiso 1 1 calc GR . . . .
H17C H 0.851156 0.336068 0.502562 0.062 Uiso 1 1 calc GR . . . .
C22 C 0.95907(17) 1.0034(3) 0.32692(19) 0.0438(6) Uani 1 1 d . . . . .
H22A H 0.933800 1.004710 0.263800 0.066 Uiso 1 1 calc GR . . . .
H22B H 1.009426 0.944325 0.341013 0.066 Uiso 1 1 calc GR . . . .
H22C H 0.970745 1.109469 0.348161 0.066 Uiso 1 1 calc GR . . . .

loop_
_atom_site_aniso_label
_atom_site_aniso_U_11
_atom_site_aniso_U_22
_atom_site_aniso_U_33
_atom_site_aniso_U_23
_atom_site_aniso_U_13
_atom_site_aniso_U_12
Ni1 0.0179(2) 0.0274(2) 0.01826(19) -0.00224(13) 0.00486(14) -0.00271(13)
Cl1 0.0272(3) 0.0293(3) 0.0314(3) 0.0006(2) 0.0112(2) 0.00164(19)
Cl2 0.0241(3) 0.0523(4) 0.0182(2) -0.0031(2) 0.00321(19) -0.0052(2)
N2 0.0201(8) 0.0246(8) 0.0225(8) -0.0019(7) 0.0055(7) -0.0006(7)
N3 0.0190(8) 0.0264(9) 0.0238(8) 0.0012(7) 0.0055(7) 0.0002(7)
N1 0.0219(8) 0.0291(9) 0.0218(8) -0.0013(7) 0.0083(7) -0.0040(7)
C10 0.0177(9) 0.0241(10) 0.0261(10) -0.0048(8) 0.0053(8) 0.0014(8)
C11 0.0185(9) 0.0260(10) 0.0258(10) 0.0028(8) 0.0048(8) -0.0054(8)
C2 0.0226(10) 0.0257(10) 0.0219(10) -0.0009(8) 0.0045(8) 0.0037(8)
C5 0.0196(9) 0.0268(10) 0.0286(10) -0.0078(9) -0.0019(8) 0.0020(8)
C12 0.0241(10) 0.0281(10) 0.0297(11) 0.0003(9) 0.0123(8) -0.0063(8)
C1 0.0265(10) 0.0316(11) 0.0222(10) 0.0010(8) 0.0081(8) -0.0023(9)
C9 0.0199(9) 0.0229(10) 0.0308(11) -0.0040(8) 0.0086(8) -0.0003(8)
C3 0.0338(11) 0.0319(11) 0.0193(10) -0.0020(8) 0.0055(9) 0.0024(9)
C18 0.0245(10) 0.0324(11) 0.0378(12) 0.0007(10) 0.0117(9) -0.0012(9)
C4 0.0353(12) 0.0328(12) 0.0217(10) -0.0069(9) -0.0004(9) 0.0051(10)
C16 0.0280(11) 0.0252(11) 0.0377(12) 0.0036(9) 0.0069(9) -0.0022(9)
C6 0.0229(11) 0.0340(12) 0.0395(13) -0.0120(10) -0.0036(9) -0.0012(9)
C7 0.0216(11) 0.0332(12) 0.0489(14) -0.0072(11) 0.0066(10) -0.0039(9)
C13 0.0345(12) 0.0381(13) 0.0324(12) -0.0014(10) 0.0155(10) -0.0109(10)
C8 0.0230(11) 0.0295(11) 0.0392(12) -0.0033(9) 0.0079(9) -0.0037(9)
C19 0.0180(10) 0.0462(13) 0.0261(10) -0.0012(10) 0.0076(8) 0.0008(9)
C14 0.0453(14) 0.0399(13) 0.0264(11) 0.0068(10) 0.0061(10) -0.0153(11)
C15 0.0366(13) 0.0295(12) 0.0369(13) 0.0098(10) 0.0000(10) -0.0068(10)
C21 0.0330(12) 0.0342(12) 0.0349(12) -0.0088(10) 0.0142(10) -0.0136(10)
C20 0.0292(12) 0.0411(14) 0.0508(15) 0.0041(12) 0.0139(11) 0.0098(10)
C17 0.0329(12) 0.0358(13) 0.0539(15) 0.0043(12) 0.0109(11) 0.0085(11)
C22 0.0426(14) 0.0438(15) 0.0508(15) -0.0031(12) 0.0228(12) -0.0167(12)

loop_
_atom_type_symbol
_atom_type_description
_atom_type_scat_dispersion_real
_atom_type_scat_dispersion_imag
_atom_type_scat_source
C C 0.0181 0.0091 'International Tables Vol C Tables 4.2.6.8 and 6.1.1.4'
H H 0.0000 0.0000 'International Tables Vol C Tables 4.2.6.8 and 6.1.1.4'
Cl Cl 0.3639 0.7018 'International Tables Vol C Tables 4.2.6.8 and 6.1.1.4'
N N 0.0311 0.0180 'International Tables Vol C Tables 4.2.6.8 and 6.1.1.4'
Ni Ni -3.0029 0.5091 'International Tables Vol C Tables 4.2.6.8 and 6.1.1.4'

loop_
_geom_angle_atom_site_label_1
_geom_angle_atom_site_label_2
_geom_angle_atom_site_label_3
_geom_angle
_geom_angle_site_symmetry_1
_geom_angle_site_symmetry_3
_geom_angle_publ_flag
Cl2 Ni1 Cl1 108.40(2) . . ?
N2 Ni1 Cl1 93.63(5) . . ?
N2 Ni1 Cl2 157.91(6) . . ?
N2 Ni1 N3 76.87(7) . . ?
N2 Ni1 N1 79.92(7) . . ?
N3 Ni1 Cl1 98.07(5) . . ?
N3 Ni1 Cl2 97.95(5) . . ?
N1 Ni1 Cl1 101.32(5) . . ?
N1 Ni1 Cl2 96.74(5) . . ?
N1 Ni1 N3 150.52(7) . . ?
C10 N2 Ni1 118.22(14) . . ?
C2 N2 Ni1 119.62(14) . . ?
C2 N2 C10 121.76(18) . . ?
C11 N3 Ni1 124.05(13) . . ?
C9 N3 Ni1 113.52(14) . . ?
C9 N3 C11 122.42(18) . . ?
C1 N1 Ni1 107.60(12) . . ?
C1 N1 C19 110.50(16) . . ?
C1 N1 C21 110.43(17) . . ?
C19 N1 Ni1 108.10(13) . . ?
C19 N1 C21 110.24(17) . . ?
C21 N1 Ni1 109.90(13) . . ?
N2 C10 C5 121.9(2) . . ?
N2 C10 C9 114.41(18) . . ?
C5 C10 C9 123.67(19) . . ?
C12 C11 N3 118.80(19) . . ?
C16 C11 N3 118.4(2) . . ?
C16 C11 C12 122.5(2) . . ?
N2 C2 C1 115.72(18) . . ?
N2 C2 C3 120.0(2) . . ?
C3 C2 C1 124.23(19) . . ?
C10 C5 C4 116.5(2) . . ?
C10 C5 C6 119.6(2) . . ?
C4 C5 C6 123.9(2) . . ?
C11 C12 C18 120.8(2) . . ?
C13 C12 C11 117.6(2) . . ?
C13 C12 C18 121.6(2) . . ?
N1 C1 C2 112.21(17) . . ?
N3 C9 C10 115.40(18) . . ?
N3 C9 C8 128.2(2) . . ?
C10 C9 C8 116.37(19) . . ?
C4 C3 C2 118.7(2) . . ?
C3 C4 C5 121.1(2) . . ?
C11 C16 C17 121.4(2) . . ?
C15 C16 C11 117.0(2) . . ?
C15 C16 C17 121.6(2) . . ?
C5 C6 C7 112.26(19) . . ?
C6 C7 C8 112.05(19) . . ?
C14 C13 C12 121.2(2) . . ?
C9 C8 C7 109.51(19) . . ?
N1 C19 C20 114.04(18) . . ?
C15 C14 C13 119.8(2) . . ?
C14 C15 C16 121.7(2) . . ?
N1 C21 C22 115.9(2) . . ?

loop_
_geom_bond_atom_site_label_1
_geom_bond_atom_site_label_2
_geom_bond_distance
_geom_bond_site_symmetry_2
_geom_bond_publ_flag
Ni1 Cl1 2.3234(6) . ?
Ni1 Cl2 2.2445(6) . ?
Ni1 N2 1.9752(17) . ?
Ni1 N3 2.1804(18) . ?
Ni1 N1 2.1669(17) . ?
N2 C10 1.344(3) . ?
N2 C2 1.321(3) . ?
N3 C11 1.437(3) . ?
N3 C9 1.283(3) . ?
N1 C1 1.487(3) . ?
N1 C19 1.490(3) . ?
N1 C21 1.494(3) . ?
C10 C5 1.390(3) . ?
C10 C9 1.479(3) . ?
C11 C12 1.400(3) . ?
C11 C16 1.399(3) . ?
C2 C1 1.506(3) . ?
C2 C3 1.403(3) . ?
C5 C4 1.398(3) . ?
C5 C6 1.513(3) . ?
C12 C18 1.504(3) . ?
C12 C13 1.395(3) . ?
C9 C8 1.492(3) . ?
C3 C4 1.379(3) . ?
C16 C15 1.399(4) . ?
C16 C17 1.499(4) . ?
C6 C7 1.523(4) . ?
C7 C8 1.542(3) . ?
C13 C14 1.381(4) . ?
C19 C20 1.507(4) . ?
C14 C15 1.378(4) . ?
C21 C22 1.524(3) . ?
